data_4065151
loop_
_publ_author_name
'Rit, Arnab'
'Pape, Tania'
'Hahn, F. Ekkehardt'

_publ_section_title
;
 Polynuclear Architectures with Di- and Tricarbene Ligands
;
_journal_issue 23
_journal_name_full Organometallics
_journal_page_first 6393
_journal_paper_doi 10.1021/om200591d
_journal_volume 30
_journal_year 2011
_chemical_formula_sum 'C16 H20 F12 N4 P2'
_chemical_formula_weight 558.30
_chemical_name_systematic
; 
 ? 
;
_space_group_IT_number 14
_symmetry_cell_setting monoclinic
_symmetry_space_group_name_Hall '-P 2yn'
_symmetry_space_group_name_H-M 'P 1 21/n 1'
_atom_sites_solution_hydrogens geom
_atom_sites_solution_primary direct
_atom_sites_solution_secondary difmap
_audit_creation_method SHELXL-97
_cell_angle_alpha 90.00
_cell_angle_beta 98.2340(10)
_cell_angle_gamma 90.00
_cell_formula_units_Z 2
_cell_length_a 8.5008(4)
_cell_length_b 12.3583(6)
_cell_length_c 10.4088(5)
_cell_measurement_reflns_used 900
_cell_measurement_temperature 153(2)
_cell_measurement_theta_max 22.5
_cell_measurement_theta_min 1
_cell_volume 1082.23(9)
_computing_cell_refinement 'APEX2(Bruker AXS, 2007)'
_computing_data_collection 'APEX2(Bruker AXS, 2007)'
_computing_data_reduction 'SAINT,SADABS (Bruker AXS, 2007 )'
_computing_molecular_graphics
;
ORTEP3,L.J. Farrugia, J. Appl. Cryst. (1997) 30, 565
;
_computing_structure_refinement
;
SHELXL-97, G. M. Sheldrick, Acta Cryst. (2008) A64, 112-122
;
_computing_structure_solution
;
SHELXS-97 , G. M. Sheldrick, Acta Cryst. (2008) A64, 112-122
;
_diffrn_ambient_temperature 153(2)
_diffrn_detector_area_resol_mean 80
_diffrn_measured_fraction_theta_full 0.998
_diffrn_measured_fraction_theta_max 0.998
_diffrn_measurement_device_type 'CCD area detector'
_diffrn_measurement_method 'Omega and Phi scans'
_diffrn_radiation_monochromator graphite
_diffrn_radiation_source 'rotating anode'
_diffrn_radiation_type MoK\a
_diffrn_radiation_wavelength 0.71073
_diffrn_reflns_av_R_equivalents 0.0158
_diffrn_reflns_av_sigmaI/netI 0.0141
_diffrn_reflns_limit_h_max 11
_diffrn_reflns_limit_h_min -11
_diffrn_reflns_limit_k_max 17
_diffrn_reflns_limit_k_min -17
_diffrn_reflns_limit_l_max 14
_diffrn_reflns_limit_l_min -14
_diffrn_reflns_number 12311
_diffrn_reflns_theta_full 30.00
_diffrn_reflns_theta_max 30.00
_diffrn_reflns_theta_min 2.57
_exptl_absorpt_coefficient_mu 0.317
_exptl_absorpt_correction_T_max 0.9843
_exptl_absorpt_correction_T_min 0.9336
_exptl_absorpt_correction_type multi-scan
_exptl_absorpt_process_details
; 
 Corrections were done with the SADABS program, utilizing the none merged
 raw data obtained from the integration process. Integration and final cell
 refinement were done with SAINT.

 SADABS reports ratio of Tmin/Tmax =   0.843755  

;
_exptl_crystal_colour colourless
_exptl_crystal_density_diffrn 1.713
_exptl_crystal_density_method 'not measured'
_exptl_crystal_description 'transparent stick'
_exptl_crystal_F_000 564
_exptl_crystal_size_max 0.22
_exptl_crystal_size_mid 0.07
_exptl_crystal_size_min 0.05
_refine_diff_density_max 0.993
_refine_diff_density_min -0.508
_refine_diff_density_rms 0.128
_refine_ls_extinction_method none
_refine_ls_goodness_of_fit_ref 1.069
_refine_ls_hydrogen_treatment noref
_refine_ls_matrix_type full
_refine_ls_number_parameters 155
_refine_ls_number_reflns 3148
_refine_ls_number_restraints 0
_refine_ls_restrained_S_all 1.069
_refine_ls_R_factor_all 0.0572
_refine_ls_R_factor_gt 0.0524
_refine_ls_shift/su_max 0.001
_refine_ls_shift/su_mean 0.000
_refine_ls_structure_factor_coef Fsqd
_refine_ls_weighting_details 'calc w=1/[\s^2^(Fo^2^)+(0.0891P)^2^+0.6573P] where P=(Fo^2^+2Fc^2^)/3'
_refine_ls_weighting_scheme calc
_refine_ls_wR_factor_gt 0.1468
_refine_ls_wR_factor_ref 0.1521
_reflns_number_gt 2788
_reflns_number_total 3148
_reflns_threshold_expression >2sigma(I)
_cod_data_source_file om200591d_si_001.cif
_cod_data_source_block H2-3(PF6)2
_cod_original_sg_symbol_H-M P2(1)/n
_cod_database_code 4065151

loop_
_symmetry_equiv_pos_as_xyz
'x, y, z'
'-x+1/2, y+1/2, -z+1/2'
'-x, -y, -z'
'x-1/2, -y-1/2, z-1/2'

loop_
_atom_site_label
_atom_site_type_symbol
_atom_site_fract_x
_atom_site_fract_y
_atom_site_fract_z
_atom_site_U_iso_or_equiv
_atom_site_adp_type
_atom_site_occupancy
_atom_site_symmetry_multiplicity
_atom_site_calc_flag
_atom_site_refinement_flags
C1 C 0.1379(2) 0.74611(13) 0.35243(16) 0.0277(3) Uani 1 1 d .
H1 H 0.1389 0.7849 0.2738 0.033 Uiso 1 1 calc R
N1 N 0.17344(17) 0.64227(11) 0.37075(14) 0.0270(3) Uani 1 1 d .
N2 N 0.10067(17) 0.78712(11) 0.46302(14) 0.0252(3) Uani 1 1 d .
C2 C 0.1585(2) 0.61511(15) 0.49657(17) 0.0303(3) Uani 1 1 d .
H2 H 0.1765 0.5457 0.5352 0.036 Uiso 1 1 calc R
C3 C 0.1133(2) 0.70549(14) 0.55529(17) 0.0287(3) Uani 1 1 d .
H3 H 0.0941 0.7117 0.6427 0.034 Uiso 1 1 calc R
C4 C 0.2179(2) 0.56823(15) 0.27063(18) 0.0326(4) Uani 1 1 d .
H4A H 0.2979 0.5158 0.3114 0.039 Uiso 1 1 calc R
H4B H 0.2663 0.6102 0.2054 0.039 Uiso 1 1 calc R
C5 C 0.0745(3) 0.50787(18) 0.2043(2) 0.0436(5) Uani 1 1 d .
H5A H 0.0283 0.4647 0.2684 0.065 Uiso 1 1 calc R
H5B H 0.1066 0.4600 0.1376 0.065 Uiso 1 1 calc R
H5C H -0.0046 0.5597 0.1637 0.065 Uiso 1 1 calc R
C6 C 0.04991(19) 0.89613(13) 0.48121(15) 0.0249(3) Uani 1 1 d .
C7 C 0.0907(2) 0.94479(14) 0.60193(16) 0.0280(3) Uani 1 1 d .
H7 H 0.1525 0.9067 0.6707 0.034 Uiso 1 1 calc R
C8 C -0.0400(2) 0.95018(14) 0.37936(16) 0.0283(3) Uani 1 1 d .
H8 H -0.0668 0.9158 0.2975 0.034 Uiso 1 1 calc R
P1 P 0.13208(5) 0.79171(4) 0.95686(4) 0.02688(15) Uani 1 1 d .
F1 F 0.1759(2) 0.66721(12) 0.97512(16) 0.0563(4) Uani 1 1 d .
F2 F 0.26769(15) 0.80517(14) 0.86541(13) 0.0523(4) Uani 1 1 d .
F3 F 0.00508(14) 0.76381(10) 0.83229(11) 0.0383(3) Uani 1 1 d .
F4 F -0.00200(16) 0.77682(14) 1.04794(13) 0.0543(4) Uani 1 1 d .
F5 F 0.25839(16) 0.81949(15) 1.08198(12) 0.0530(4) Uani 1 1 d .
F6 F 0.0883(2) 0.91605(11) 0.93667(17) 0.0588(4) Uani 1 1 d .

loop_
_atom_site_aniso_label
_atom_site_aniso_U_11
_atom_site_aniso_U_22
_atom_site_aniso_U_33
_atom_site_aniso_U_23
_atom_site_aniso_U_13
_atom_site_aniso_U_12
C1 0.0325(8) 0.0259(7) 0.0255(7) -0.0002(6) 0.0072(6) -0.0027(6)
N1 0.0288(7) 0.0262(7) 0.0265(6) -0.0012(5) 0.0058(5) -0.0013(5)
N2 0.0277(6) 0.0244(6) 0.0243(6) 0.0009(5) 0.0064(5) -0.0021(5)
C2 0.0331(8) 0.0288(8) 0.0295(8) 0.0043(6) 0.0065(6) 0.0016(6)
C3 0.0330(8) 0.0280(8) 0.0259(8) 0.0049(6) 0.0073(6) 0.0007(6)
C4 0.0391(9) 0.0286(8) 0.0310(8) -0.0056(6) 0.0080(7) 0.0010(7)
C5 0.0526(12) 0.0366(10) 0.0410(11) -0.0088(8) 0.0048(9) -0.0113(9)
C6 0.0272(7) 0.0229(7) 0.0255(7) 0.0016(5) 0.0069(5) -0.0032(5)
C7 0.0325(8) 0.0271(8) 0.0240(7) 0.0020(6) 0.0028(6) -0.0003(6)
C8 0.0343(8) 0.0274(7) 0.0231(7) -0.0005(6) 0.0035(6) -0.0013(6)
P1 0.0261(2) 0.0309(2) 0.0234(2) -0.00043(15) 0.00277(16) 0.00255(15)
F1 0.0653(9) 0.0399(7) 0.0626(9) 0.0105(6) 0.0053(7) 0.0182(7)
F2 0.0317(6) 0.0917(11) 0.0346(6) 0.0159(6) 0.0081(5) 0.0021(6)
F3 0.0350(6) 0.0481(7) 0.0301(6) -0.0061(5) -0.0012(4) -0.0010(5)
F4 0.0336(6) 0.0963(12) 0.0350(7) 0.0047(7) 0.0125(5) 0.0048(7)
F5 0.0388(7) 0.0855(11) 0.0315(6) -0.0064(6) -0.0058(5) -0.0055(7)
F6 0.0682(9) 0.0296(6) 0.0731(10) -0.0075(6) -0.0090(8) 0.0065(6)

loop_
_atom_type_symbol
_atom_type_description
_atom_type_scat_dispersion_real
_atom_type_scat_dispersion_imag
_atom_type_scat_source
C C 0.0033 0.0016 'International Tables Vol C Tables 4.2.6.8 and 6.1.1.4'
H H 0.0000 0.0000 'International Tables Vol C Tables 4.2.6.8 and 6.1.1.4'
N N 0.0061 0.0033 'International Tables Vol C Tables 4.2.6.8 and 6.1.1.4'
F F 0.0171 0.0103 'International Tables Vol C Tables 4.2.6.8 and 6.1.1.4'
P P 0.1023 0.0942 'International Tables Vol C Tables 4.2.6.8 and 6.1.1.4'

loop_
_geom_angle_atom_site_label_1
_geom_angle_atom_site_label_2
_geom_angle_atom_site_label_3
_geom_angle
_geom_angle_site_symmetry_1
_geom_angle_site_symmetry_3
N1 C1 N2 108.68(15) . .
C1 N1 C2 108.85(14) . .
C1 N1 C4 125.06(15) . .
C2 N1 C4 126.08(15) . .
C1 N2 C3 108.43(14) . .
C1 N2 C6 125.61(14) . .
C3 N2 C6 125.92(14) . .
C3 C2 N1 107.40(15) . .
C2 C3 N2 106.64(15) . .
N1 C4 C5 110.95(16) . .
C8 C6 C7 121.40(15) . .
C8 C6 N2 119.65(15) . .
C7 C6 N2 118.94(15) . .
C8 C7 C6 119.21(15) 3_576 .
C6 C8 C7 119.39(15) . 3_576
F6 P1 F1 179.27(9) . .
F6 P1 F4 90.94(10) . .
F1 P1 F4 89.58(9) . .
F6 P1 F3 89.04(8) . .
F1 P1 F3 90.44(8) . .
F4 P1 F3 90.01(7) . .
F6 P1 F5 90.98(9) . .
F1 P1 F5 89.53(9) . .
F4 P1 F5 89.67(8) . .
F3 P1 F5 179.68(8) . .
F6 P1 F2 89.76(9) . .
F1 P1 F2 89.72(9) . .
F4 P1 F2 179.30(9) . .
F3 P1 F2 90.02(7) . .
F5 P1 F2 90.30(7) . .

loop_
_geom_bond_atom_site_label_1
_geom_bond_atom_site_label_2
_geom_bond_distance
_geom_bond_site_symmetry_2
C1 N1 1.326(2) .
C1 N2 1.337(2) .
N1 C2 1.375(2) .
N1 C4 1.476(2) .
N2 C3 1.386(2) .
N2 C6 1.435(2) .
C2 C3 1.355(2) .
C4 C5 1.510(3) .
C6 C8 1.387(2) .
C6 C7 1.391(2) .
C7 C8 1.390(2) 3_576
C8 C7 1.390(2) 3_576
P1 F6 1.5879(14) .
P1 F1 1.5882(14) .
P1 F4 1.5942(13) .
P1 F3 1.6014(12) .
P1 F5 1.6020(13) .
P1 F2 1.6052(13) .
